data_1562150
loop_
_publ_author_name
'Li, Honghong'
'Yu, Tanlai'
'An, Li'
'Wang, Yilin'
'Shen, Junju'
'Fu, Yangbo'
'Fu, Yunlong'

_publ_section_title
;
 Heterometal silver/copper(I) modulated thermochromism of two
 isostructural iodoplumbates
;
_journal_name_full 'Journal of Solid State Chemistry'
_journal_page_first 140
_journal_page_last 144
_journal_paper_doi 10.1016/j.jssc.2014.09.036
_journal_volume 221
_journal_year 2015
_chemical_formula_moiety 'Cu2 Pb7 I22 , 2(C24 H56 N8 O8 Y)'
_chemical_formula_sum 'C48 H112 Cu2 I22 N16 O16 Pb7 Y2'
_chemical_formula_weight 5716.57
_space_group_IT_number 2
_space_group_name_Hall '-P 1'
_space_group_name_H-M_alt 'P -1'
_symmetry_cell_setting triclinic
_symmetry_space_group_name_Hall '-P 1'
_symmetry_space_group_name_H-M 'P -1'
_atom_sites_solution_hydrogens geom
_atom_sites_solution_primary direct
_atom_sites_solution_secondary difmap
_audit_creation_method SHELXL-97
_cell_angle_alpha 67.182(4)
_cell_angle_beta 67.534(4)
_cell_angle_gamma 64.152(4)
_cell_formula_units_Z 1
_cell_length_a 15.2127(6)
_cell_length_b 15.7164(6)
_cell_length_c 16.6713(7)
_cell_measurement_reflns_used 6279
_cell_measurement_temperature 200.00(10)
_cell_measurement_theta_max 29.9770
_cell_measurement_theta_min 3.0720
_cell_volume 3195.5(3)
_computing_cell_refinement
;
CrysAlisPro, Agilent Technologies,
Version 1.171.37.33 (release 27-03-2014 CrysAlis171 .NET)
(compiled Mar 27 2014,17:12:48)
;
_computing_data_collection
;
CrysAlisPro, Agilent Technologies,
Version 1.171.37.33 (release 27-03-2014 CrysAlis171 .NET)
(compiled Mar 27 2014,17:12:48)
;
_computing_data_reduction
;
CrysAlisPro, Agilent Technologies,
Version 1.171.37.33 (release 27-03-2014 CrysAlis171 .NET)
(compiled Mar 27 2014,17:12:48)
;
_computing_structure_refinement 'SHELXL-97 (Sheldrick, 1997)'
_computing_structure_solution 'SHELXS-97 (Sheldrick, 1990)'
_diffrn_ambient_temperature 200.00(10)
_diffrn_detector_area_resol_mean 16.0710
_diffrn_measured_fraction_theta_full 0.998
_diffrn_measured_fraction_theta_max 0.998
_diffrn_measurement_device_type 'Xcalibur, Eos, Gemini'
_diffrn_radiation_monochromator graphite
_diffrn_radiation_source 'fine-focus sealed tube'
_diffrn_radiation_type MoK\a
_diffrn_radiation_wavelength 0.71073
_diffrn_reflns_av_R_equivalents 0.0317
_diffrn_reflns_av_unetI/netI 0.0619
_diffrn_reflns_limit_h_max 17
_diffrn_reflns_limit_h_min -18
_diffrn_reflns_limit_k_max 17
_diffrn_reflns_limit_k_min -18
_diffrn_reflns_limit_l_max 19
_diffrn_reflns_limit_l_min -19
_diffrn_reflns_number 21560
_diffrn_reflns_theta_full 25.00
_diffrn_reflns_theta_max 25.00
_diffrn_reflns_theta_min 2.67
_exptl_absorpt_coefficient_mu 15.765
_exptl_absorpt_correction_T_max 1.00000
_exptl_absorpt_correction_T_min 0.33030
_exptl_absorpt_correction_type multi-scan
_exptl_absorpt_process_details
;
CrysAlisPro, Agilent Technologies,
Version 1.171.37.33 (release 27-03-2014 CrysAlis171 .NET)
(compiled Mar 27 2014,17:12:48)
Empirical absorption correction using spherical harmonics,
 implemented in SCALE3 ABSPACK scaling algorithm.
;
_exptl_crystal_colour yellow
_exptl_crystal_density_diffrn 2.971
_exptl_crystal_density_method 'not measured'
_exptl_crystal_description block
_exptl_crystal_F_000 2516
_exptl_crystal_size_max 0.18
_exptl_crystal_size_mid 0.16
_exptl_crystal_size_min 0.10
_refine_diff_density_max 4.973
_refine_diff_density_min -2.234
_refine_diff_density_rms 0.239
_refine_ls_extinction_coef 0.000135(19)
_refine_ls_extinction_expression Fc^*^=kFc[1+0.001xFc^2^\l^3^/sin(2\q)]^-1/4^
_refine_ls_extinction_method SHELXL
_refine_ls_goodness_of_fit_ref 1.082
_refine_ls_hydrogen_treatment constr
_refine_ls_matrix_type full
_refine_ls_number_parameters 545
_refine_ls_number_reflns 11226
_refine_ls_number_restraints 312
_refine_ls_restrained_S_all 1.223
_refine_ls_R_factor_all 0.0753
_refine_ls_R_factor_gt 0.0479
_refine_ls_shift/su_max 0.016
_refine_ls_shift/su_mean 0.000
_refine_ls_structure_factor_coef Fsqd
_refine_ls_weighting_details 'calc w=1/[\s^2^(Fo^2^)+(0.0364P)^2^+11.1095P] where P=(Fo^2^+2Fc^2^)/3'
_refine_ls_weighting_scheme calc
_refine_ls_wR_factor_gt 0.0969
_refine_ls_wR_factor_ref 0.1043
_reflns_number_gt 8310
_reflns_number_total 11226
_reflns_threshold_expression >2sigma(I)
_cod_data_source_file JSSC-2015-221-140.cif
_cod_data_source_block compound1-200k
_cod_original_cell_volume 3195.5(2)
_cod_database_code 1562150

loop_
_symmetry_equiv_pos_as_xyz
'x, y, z'
'-x, -y, -z'

loop_
_atom_site_label
_atom_site_type_symbol
_atom_site_fract_x
_atom_site_fract_y
_atom_site_fract_z
_atom_site_U_iso_or_equiv
_atom_site_adp_type
_atom_site_occupancy
_atom_site_symmetry_multiplicity
_atom_site_calc_flag
_atom_site_refinement_flags
_atom_site_disorder_assembly
_atom_site_disorder_group
Pb1 Pb 0.5000 0.5000 0.5000 0.0404(2) Uani 1 2 d S . .
Pb2 Pb 0.64826(4) 0.65058(4) 0.29053(4) 0.03388(15) Uani 1 1 d . . .
Pb3 Pb 0.81355(4) 0.79618(4) 0.09504(4) 0.03378(15) Uani 1 1 d . . .
Pb4 Pb 0.96781(4) 0.95944(4) -0.13303(4) 0.03313(15) Uani 1 1 d . . .
Cu1' Cu 0.9599(3) 1.1527(3) -0.0883(3) 0.0596(9) Uani 0.60 1 d PU . .
Cu1 Cu 1.0075(4) 1.1916(4) -0.1441(4) 0.0661(16) Uani 0.40 1 d PU . .
I1 I 0.46203(8) 0.59871(8) 0.29958(8) 0.0543(3) Uani 1 1 d U . .
I2 I 0.51763(7) 0.70595(7) 0.47477(6) 0.0384(2) Uani 1 1 d . . .
I3 I 0.73752(8) 0.43288(7) 0.39883(8) 0.0509(3) Uani 1 1 d U . .
I4 I 0.58932(6) 0.88700(7) 0.18201(6) 0.0369(2) Uani 1 1 d . . .
I5 I 0.77342(7) 0.62076(7) 0.08772(6) 0.0390(2) Uani 1 1 d . . .
I6 I 0.84556(9) 0.68767(9) 0.29240(8) 0.0619(3) Uani 1 1 d U . .
I7 I 0.85994(6) 0.98553(6) 0.09595(6) 0.0345(2) Uani 1 1 d . . .
I8 I 1.06727(6) 0.73497(6) 0.00157(6) 0.0335(2) Uani 1 1 d . . .
I9 I 0.77678(7) 0.91820(7) -0.10221(7) 0.0393(2) Uani 1 1 d . . .
I10 I 1.05897(8) 0.91356(8) -0.31181(7) 0.0529(3) Uani 1 1 d . . .
I11 I 0.86367(7) 1.18662(7) -0.19433(7) 0.0416(2) Uani 1 1 d . . .
Y1 Y 0.67353(8) 0.74849(8) 0.71217(8) 0.0207(3) Uani 1 1 d . A .
O1 O 0.7941(7) 0.6715(7) 0.7915(6) 0.040(2) Uani 1 1 d U . .
O2 O 0.6370(7) 0.6112(8) 0.8285(7) 0.050(3) Uani 1 1 d U . .
O3 O 0.5778(7) 0.8178(7) 0.8299(6) 0.038(2) Uani 1 1 d U . .
O4 O 0.5066(6) 0.7649(6) 0.7271(6) 0.032(2) Uani 1 1 d U . .
O5 O 0.6951(7) 0.6390(7) 0.6411(6) 0.039(2) Uani 1 1 d U . .
O6 O 0.6267(6) 0.8697(6) 0.5880(6) 0.037(2) Uani 1 1 d U . .
O7 O 0.8284(7) 0.7270(7) 0.5979(6) 0.042(2) Uani 1 1 d U . .
O8 O 0.7298(6) 0.8770(6) 0.6869(6) 0.032(2) Uani 1 1 d U . .
C1 C 0.8587(9) 0.6875(10) 0.8067(9) 0.031(3) Uani 1 1 d U . .
H1 H 0.8482 0.7526 0.7997 0.038 Uiso 1 1 calc R . .
C2 C 0.9541(14) 0.5208(13) 0.8510(13) 0.077(5) Uani 1 1 d U . .
H2A H 0.9018 0.5141 0.8375 0.116 Uiso 1 1 calc R . .
H2B H 0.9520 0.4903 0.9137 0.116 Uiso 1 1 calc R . .
H2C H 1.0187 0.4896 0.8152 0.116 Uiso 1 1 calc R . .
C3 C 1.0115(11) 0.6473(11) 0.8468(10) 0.047(4) Uani 1 1 d U . .
H3A H 0.9974 0.7169 0.8252 0.070 Uiso 1 1 calc R . .
H3B H 1.0784 0.6145 0.8154 0.070 Uiso 1 1 calc R . .
H3C H 1.0067 0.6266 0.9101 0.070 Uiso 1 1 calc R . .
C4 C 0.6416(13) 0.5756(14) 0.9031(13) 0.071(5) Uani 1 1 d U . .
H4 H 0.6486 0.6123 0.9312 0.085 Uiso 1 1 calc R . .
C5 C 0.6367(15) 0.4156(15) 0.9189(14) 0.094(7) Uani 1 1 d DU . .
H5A H 0.5847 0.3886 0.9592 0.142 Uiso 1 1 calc R . .
H5B H 0.7011 0.3639 0.9145 0.142 Uiso 1 1 calc R . .
H5C H 0.6237 0.4469 0.8605 0.142 Uiso 1 1 calc R . .
C6 C 0.6446(16) 0.4583(16) 1.0460(14) 0.096(7) Uani 1 1 d U . .
H6A H 0.6925 0.3935 1.0600 0.144 Uiso 1 1 calc R . .
H6B H 0.5796 0.4601 1.0870 0.144 Uiso 1 1 calc R . .
H6C H 0.6663 0.5043 1.0515 0.144 Uiso 1 1 calc R . .
C7 C 0.494(2) 0.821(2) 0.8831(19) 0.052(5) Uani 0.59(2) 1 d PU A 1
C7' C 0.569(3) 0.805(3) 0.913(3) 0.053(5) Uani 0.41(2) 1 d PU A 2
C8 C 0.3716(16) 0.8375(16) 1.0157(15) 0.090(5) Uani 1 1 d U A .
C9 C 0.5252(14) 0.8386(14) 1.0112(13) 0.072(3) Uani 1 1 d U A .
C10 C 0.4667(9) 0.7144(9) 0.7213(8) 0.025(3) Uani 1 1 d U A .
H10 H 0.5089 0.6618 0.6965 0.030 Uiso 1 1 calc R . .
C11 C 0.2991(10) 0.8077(10) 0.7898(9) 0.037(3) Uani 1 1 d U A .
H11A H 0.3352 0.8422 0.7942 0.055 Uiso 1 1 calc R . .
H11B H 0.2633 0.7802 0.8491 0.055 Uiso 1 1 calc R . .
H11C H 0.2519 0.8524 0.7544 0.055 Uiso 1 1 calc R . .
C12 C 0.3270(11) 0.6740(11) 0.7305(10) 0.044(4) Uani 1 1 d U A .
H12A H 0.2843 0.7172 0.6906 0.067 Uiso 1 1 calc R . .
H12B H 0.2878 0.6443 0.7864 0.067 Uiso 1 1 calc R . .
H12C H 0.3803 0.6239 0.7034 0.067 Uiso 1 1 calc R . .
C13 C 0.7476(11) 0.5815(11) 0.5945(11) 0.045(4) Uani 1 1 d U A .
H13 H 0.7282 0.5938 0.5434 0.054 Uiso 1 1 calc R . .
C14 C 0.8610(13) 0.4797(13) 0.6880(11) 0.064(5) Uani 1 1 d U A .
H14A H 0.8038 0.4990 0.7363 0.096 Uiso 1 1 calc R . .
H14B H 0.9069 0.5131 0.6748 0.096 Uiso 1 1 calc R . .
H14C H 0.8948 0.4102 0.7054 0.096 Uiso 1 1 calc R . .
C15 C 0.8871(14) 0.4424(15) 0.5470(13) 0.084(5) Uani 1 1 d U A .
H15A H 0.8644 0.3875 0.5670 0.126 Uiso 1 1 calc R . .
H15B H 0.9570 0.4191 0.5467 0.126 Uiso 1 1 calc R . .
H15C H 0.8796 0.4789 0.4872 0.126 Uiso 1 1 calc R . .
C16 C 0.6339(9) 0.8733(9) 0.5103(9) 0.029(3) Uani 1 1 d U A .
H16 H 0.6386 0.8176 0.4995 0.034 Uiso 1 1 calc R . .
C17 C 0.6297(10) 1.0404(10) 0.4525(10) 0.042(4) Uani 1 1 d U A .
H17A H 0.6010 1.0416 0.5144 0.063 Uiso 1 1 calc R . .
H17B H 0.5879 1.0952 0.4163 0.063 Uiso 1 1 calc R . .
H17C H 0.6963 1.0441 0.4327 0.063 Uiso 1 1 calc R . .
C18 C 0.6378(12) 0.9514(12) 0.3535(11) 0.057(4) Uani 1 1 d U A .
H18A H 0.6951 0.9679 0.3097 0.086 Uiso 1 1 calc R . .
H18B H 0.5769 0.9992 0.3374 0.086 Uiso 1 1 calc R . .
H18C H 0.6431 0.8877 0.3550 0.086 Uiso 1 1 calc R . .
C19 C 0.9057(10) 0.7468(10) 0.5807(10) 0.040(4) Uani 1 1 d U A .
H19 H 0.9310 0.7346 0.6283 0.048 Uiso 1 1 calc R . .
C20 C 1.0404(10) 0.8083(10) 0.4832(10) 0.041(4) Uani 1 1 d U A .
H20A H 1.0557 0.7902 0.5396 0.062 Uiso 1 1 calc R . .
H20B H 1.0265 0.8775 0.4568 0.062 Uiso 1 1 calc R . .
H20C H 1.0971 0.7732 0.4434 0.062 Uiso 1 1 calc R . .
C21 C 0.9141(12) 0.8091(12) 0.4216(11) 0.057(4) Uani 1 1 d U A .
H21A H 0.8542 0.7920 0.4423 0.086 Uiso 1 1 calc R . .
H21B H 0.9641 0.7733 0.3791 0.086 Uiso 1 1 calc R . .
H21C H 0.8980 0.8782 0.3931 0.086 Uiso 1 1 calc R . .
C22 C 0.6949(9) 0.9563(9) 0.7043(9) 0.026(3) Uani 1 1 d U A .
H22 H 0.6406 0.9660 0.7544 0.031 Uiso 1 1 calc R . .
C23 C 0.6936(11) 1.1185(11) 0.6816(11) 0.051(4) Uani 1 1 d U A .
H23A H 0.6712 1.1737 0.6336 0.076 Uiso 1 1 calc R . .
H23B H 0.7466 1.1244 0.6946 0.076 Uiso 1 1 calc R . .
H23C H 0.6381 1.1166 0.7343 0.076 Uiso 1 1 calc R . .
C24 C 0.8157(11) 1.0183(11) 0.5766(10) 0.050(4) Uani 1 1 d U A .
H24A H 0.8774 0.9958 0.5935 0.075 Uiso 1 1 calc R . .
H24B H 0.8085 1.0805 0.5323 0.075 Uiso 1 1 calc R . .
H24C H 0.8174 0.9715 0.5518 0.075 Uiso 1 1 calc R . .
N1 N 0.9387(8) 0.6228(8) 0.8311(7) 0.034(3) Uani 1 1 d U . .
N2 N 0.6377(10) 0.4848(10) 0.9522(9) 0.056(4) Uani 1 1 d DU . .
N3 N 0.4738(11) 0.8262(10) 0.9663(10) 0.061(3) Uani 1 1 d U . .
N4 N 0.3702(7) 0.7294(7) 0.7474(7) 0.028(2) Uani 1 1 d U . .
N5 N 0.8270(9) 0.5056(9) 0.6079(9) 0.047(3) Uani 1 1 d U . .
N6 N 0.6354(8) 0.9507(8) 0.4434(8) 0.034(3) Uani 1 1 d U . .
N7 N 0.9535(8) 0.7844(8) 0.4981(7) 0.031(3) Uani 1 1 d U . .
N8 N 0.7314(7) 1.0286(7) 0.6546(7) 0.027(2) Uani 1 1 d U . .

loop_
_atom_site_aniso_label
_atom_site_aniso_U_11
_atom_site_aniso_U_22
_atom_site_aniso_U_33
_atom_site_aniso_U_23
_atom_site_aniso_U_13
_atom_site_aniso_U_12
Pb1 0.0628(5) 0.0293(4) 0.0332(5) -0.0056(3) -0.0133(4) -0.0208(4)
Pb2 0.0416(3) 0.0332(3) 0.0311(3) -0.0092(2) -0.0106(3) -0.0146(2)
Pb3 0.0283(3) 0.0361(3) 0.0393(3) -0.0165(3) -0.0007(3) -0.0141(2)
Pb4 0.0339(3) 0.0331(3) 0.0293(3) -0.0015(2) -0.0106(3) -0.0126(2)
Cu1' 0.0612(13) 0.0628(13) 0.0653(13) -0.0313(10) -0.0219(10) -0.0126(9)
Cu1 0.0682(18) 0.0671(18) 0.0648(18) -0.0221(11) -0.0209(11) -0.0172(11)
I1 0.0625(6) 0.0506(6) 0.0578(6) -0.0173(5) -0.0316(5) -0.0099(5)
I2 0.0598(6) 0.0332(5) 0.0298(5) -0.0118(4) -0.0082(5) -0.0221(5)
I3 0.0590(6) 0.0403(5) 0.0596(6) -0.0158(5) -0.0290(5) -0.0082(4)
I4 0.0301(5) 0.0391(5) 0.0364(6) -0.0158(4) -0.0069(4) -0.0037(4)
I5 0.0482(6) 0.0373(5) 0.0372(6) -0.0183(4) -0.0090(5) -0.0137(4)
I6 0.0720(6) 0.0611(6) 0.0620(7) -0.0285(5) -0.0464(6) 0.0049(5)
I7 0.0294(5) 0.0366(5) 0.0435(6) -0.0229(4) -0.0046(4) -0.0096(4)
I8 0.0326(5) 0.0332(5) 0.0378(6) -0.0167(4) -0.0060(4) -0.0102(4)
I9 0.0407(5) 0.0464(6) 0.0403(6) -0.0129(5) -0.0147(5) -0.0181(4)
I10 0.0563(7) 0.0524(6) 0.0314(6) -0.0078(5) -0.0080(5) -0.0080(5)
I11 0.0482(6) 0.0388(5) 0.0372(6) -0.0112(4) -0.0169(5) -0.0084(4)
Y1 0.0241(6) 0.0206(6) 0.0173(6) -0.0042(5) -0.0052(5) -0.0083(5)
O1 0.040(3) 0.040(3) 0.041(3) -0.0104(12) -0.0112(12) -0.0136(13)
O2 0.050(3) 0.050(3) 0.050(3) -0.0120(13) -0.0127(13) -0.0172(14)
O3 0.039(3) 0.038(3) 0.038(3) -0.0110(12) -0.0091(12) -0.0128(13)
O4 0.031(2) 0.032(2) 0.032(2) -0.0085(12) -0.0088(12) -0.0109(13)
O5 0.039(3) 0.040(3) 0.040(3) -0.0116(12) -0.0103(12) -0.0128(13)
O6 0.037(2) 0.037(2) 0.036(2) -0.0095(12) -0.0094(12) -0.0123(13)
O7 0.042(3) 0.042(3) 0.042(3) -0.0115(12) -0.0097(12) -0.0146(13)
O8 0.032(2) 0.031(2) 0.032(2) -0.0086(12) -0.0077(12) -0.0112(12)
C1 0.032(3) 0.031(3) 0.031(3) -0.0084(13) -0.0084(13) -0.0106(15)
C2 0.078(5) 0.077(5) 0.078(5) -0.0208(17) -0.0204(17) -0.026(2)
C3 0.047(4) 0.047(4) 0.047(4) -0.0124(15) -0.0126(15) -0.0163(17)
C4 0.071(5) 0.071(5) 0.071(5) -0.0187(18) -0.0182(17) -0.024(2)
C5 0.094(7) 0.095(7) 0.094(7) -0.025(2) -0.024(2) -0.032(3)
C6 0.096(7) 0.096(7) 0.096(7) -0.026(2) -0.025(2) -0.032(3)
C7 0.052(5) 0.052(5) 0.052(5) -0.0139(16) -0.0133(16) -0.0175(18)
C7' 0.053(5) 0.053(5) 0.053(5) -0.0142(17) -0.0135(16) -0.0179(19)
C8 0.090(5) 0.090(5) 0.090(5) -0.0239(18) -0.0228(17) -0.030(2)
C9 0.073(3) 0.074(4) 0.073(3) -0.0204(14) -0.0212(15) -0.0253(16)
C10 0.025(3) 0.025(3) 0.025(3) -0.0067(13) -0.0065(13) -0.0082(14)
C11 0.037(4) 0.037(4) 0.037(4) -0.0099(14) -0.0093(14) -0.0125(15)
C12 0.044(4) 0.045(4) 0.045(4) -0.0122(15) -0.0115(14) -0.0153(17)
C13 0.046(4) 0.045(4) 0.045(4) -0.0125(15) -0.0122(14) -0.0148(17)
C14 0.064(5) 0.064(5) 0.064(5) -0.0170(17) -0.0166(16) -0.0213(19)
C15 0.084(6) 0.084(5) 0.084(6) -0.0232(18) -0.0215(17) -0.028(2)
C16 0.029(3) 0.029(3) 0.029(3) -0.0077(13) -0.0071(13) -0.0098(15)
C17 0.042(4) 0.042(4) 0.042(4) -0.0111(14) -0.0111(14) -0.0141(16)
C18 0.058(4) 0.058(4) 0.056(4) -0.0157(15) -0.0152(15) -0.0187(16)
C19 0.040(4) 0.040(4) 0.040(4) -0.0108(14) -0.0101(14) -0.0133(16)
C20 0.041(4) 0.041(4) 0.042(4) -0.0107(14) -0.0105(14) -0.0142(16)
C21 0.057(5) 0.057(5) 0.057(5) -0.0150(16) -0.0146(16) -0.0196(18)
C22 0.026(3) 0.026(3) 0.026(3) -0.0067(13) -0.0066(13) -0.0090(14)
C23 0.051(4) 0.051(4) 0.051(4) -0.0135(15) -0.0129(15) -0.0174(17)
C24 0.050(4) 0.049(4) 0.050(4) -0.0132(15) -0.0122(15) -0.0172(17)
N1 0.034(3) 0.035(3) 0.035(3) -0.0094(13) -0.0093(12) -0.0115(14)
N2 0.055(4) 0.055(4) 0.055(4) -0.0135(14) -0.0136(14) -0.0185(16)
N3 0.061(3) 0.059(3) 0.060(3) -0.0156(13) -0.0131(13) -0.0198(14)
N4 0.028(3) 0.028(3) 0.028(3) -0.0075(12) -0.0072(12) -0.0095(13)
N5 0.047(3) 0.047(3) 0.047(3) -0.0131(14) -0.0125(13) -0.0154(15)
N6 0.034(3) 0.034(3) 0.034(3) -0.0087(13) -0.0086(12) -0.0116(13)
N7 0.031(3) 0.031(3) 0.032(3) -0.0086(13) -0.0076(12) -0.0109(14)
N8 0.028(3) 0.027(3) 0.028(3) -0.0073(12) -0.0071(12) -0.0098(13)

loop_
_atom_type_symbol
_atom_type_description
_atom_type_scat_dispersion_real
_atom_type_scat_dispersion_imag
_atom_type_scat_source
C C 0.0033 0.0016 'International Tables Vol C Tables 4.2.6.8 and 6.1.1.4'
H H 0.0000 0.0000 'International Tables Vol C Tables 4.2.6.8 and 6.1.1.4'
N N 0.0061 0.0033 'International Tables Vol C Tables 4.2.6.8 and 6.1.1.4'
O O 0.0106 0.0060 'International Tables Vol C Tables 4.2.6.8 and 6.1.1.4'
Cu Cu 0.3201 1.2651 'International Tables Vol C Tables 4.2.6.8 and 6.1.1.4'
I I -0.4742 1.8119 'International Tables Vol C Tables 4.2.6.8 and 6.1.1.4'
Pb Pb -3.3944 10.1111 'International Tables Vol C Tables 4.2.6.8 and 6.1.1.4'
Y Y -2.7962 3.5667 'International Tables Vol C Tables 4.2.6.8 and 6.1.1.4'

loop_
_geom_angle_atom_site_label_1
_geom_angle_atom_site_label_2
_geom_angle_atom_site_label_3
_geom_angle
_geom_angle_site_symmetry_1
_geom_angle_site_symmetry_3
I2 Pb1 I2 180.00(3) . 2_666
I2 Pb1 I3 92.99(3) . 2_666
I2 Pb1 I3 87.01(3) 2_666 2_666
I2 Pb1 I3 87.01(3) . .
I2 Pb1 I3 92.99(3) 2_666 .
I3 Pb1 I3 180.0 2_666 .
I2 Pb1 I1 95.16(3) . 2_666
I2 Pb1 I1 84.84(3) 2_666 2_666
I3 Pb1 I1 86.00(3) 2_666 2_666
I3 Pb1 I1 94.00(3) . 2_666
I2 Pb1 I1 84.84(3) . .
I2 Pb1 I1 95.16(3) 2_666 .
I3 Pb1 I1 94.00(3) 2_666 .
I3 Pb1 I1 86.00(3) . .
I1 Pb1 I1 180.000(19) 2_666 .
I3 Pb2 I2 89.39(3) . .
I3 Pb2 I1 88.23(3) . .
I2 Pb2 I1 86.31(3) . .
I3 Pb2 I5 97.33(3) . .
I2 Pb2 I5 173.26(3) . .
I1 Pb2 I5 94.39(3) . .
I3 Pb2 I6 87.47(3) . .
I2 Pb2 I6 92.86(3) . .
I1 Pb2 I6 175.63(3) . .
I5 Pb2 I6 86.94(3) . .
I3 Pb2 I4 168.99(3) . .
I2 Pb2 I4 89.80(3) . .
I1 Pb2 I4 102.67(3) . .
I5 Pb2 I4 83.50(3) . .
I6 Pb2 I4 81.61(3) . .
I4 Pb3 I5 90.64(3) . .
I4 Pb3 I6 87.89(3) . .
I5 Pb3 I6 92.05(3) . .
I4 Pb3 I9 90.51(3) . .
I5 Pb3 I9 90.93(3) . .
I6 Pb3 I9 176.64(3) . .
I4 Pb3 Cu1 123.32(10) . 2_775
I5 Pb3 Cu1 132.53(11) . 2_775
I6 Pb3 Cu1 60.92(12) . 2_775
I9 Pb3 Cu1 117.81(12) . 2_775
I4 Pb3 I7 90.40(3) . .
I5 Pb3 I7 178.21(3) . .
I6 Pb3 I7 89.45(3) . .
I9 Pb3 I7 87.60(3) . .
Cu1 Pb3 I7 47.67(11) 2_775 .
I4 Pb3 I8 168.52(3) . .
I5 Pb3 I8 100.85(3) . .
I6 Pb3 I8 91.67(3) . .
I9 Pb3 I8 89.30(3) . .
Cu1 Pb3 I8 47.62(10) 2_775 .
I7 Pb3 I8 78.12(2) . .
I10 Pb4 I9 92.41(3) . .
I10 Pb4 I11 100.13(3) . .
I9 Pb4 I11 93.11(3) . .
I10 Pb4 Cu1' 126.08(8) . .
I9 Pb4 Cu1' 122.41(7) . .
I11 Pb4 Cu1' 44.80(7) . .
I10 Pb4 I8 99.83(3) . .
I9 Pb4 I8 92.08(3) . .
I11 Pb4 I8 159.13(3) . .
Cu1' Pb4 I8 116.58(7) . .
I10 Pb4 I7 106.87(3) . 2_775
I9 Pb4 I7 160.66(3) . 2_775
I11 Pb4 I7 85.14(3) . 2_775
Cu1' Pb4 I7 46.15(6) . 2_775
I8 Pb4 I7 83.30(3) . 2_775
I11 Cu1' I8 126.39(15) . 2_775
I11 Cu1' I7 119.69(14) . 2_775
I8 Cu1' I7 111.41(14) 2_775 2_775
I11 Cu1' Pb4 63.02(8) . .
I8 Cu1' Pb4 160.40(17) 2_775 .
I7 Cu1' Pb4 68.30(8) 2_775 .
I7 Cu1 I11 112.5(2) 2_775 .
I7 Cu1 I8 105.7(2) 2_775 2_775
I11 Cu1 I8 112.4(2) . 2_775
I7 Cu1 Pb3 68.66(13) 2_775 2_775
I11 Cu1 Pb3 176.7(3) . 2_775
I8 Cu1 Pb3 69.68(13) 2_775 2_775
Pb2 I1 Pb1 73.94(3) . .
Pb2 I2 Pb1 75.00(2) . .
Pb2 I3 Pb1 75.27(2) . .
Pb3 I4 Pb2 75.13(2) . .
Pb3 I5 Pb2 74.68(2) . .
Pb3 I6 Pb2 73.65(3) . .
Cu1' I7 Cu1 23.76(13) 2_775 2_775
Cu1' I7 Pb3 78.15(8) 2_775 .
Cu1 I7 Pb3 63.67(13) 2_775 .
Cu1' I7 Pb4 65.55(8) 2_775 2_775
Cu1 I7 Pb4 78.32(13) 2_775 2_775
Pb3 I7 Pb4 141.96(3) . 2_775
Cu1' I8 Cu1 24.02(13) 2_775 2_775
Cu1' I8 Pb4 78.02(9) 2_775 .
Cu1 I8 Pb4 91.28(13) 2_775 .
Cu1' I8 Pb3 78.97(9) 2_775 .
Cu1 I8 Pb3 62.70(13) 2_775 .
Pb4 I8 Pb3 75.65(2) . .
Pb4 I9 Pb3 83.18(3) . .
Cu1' I11 Cu1 24.20(14) . .
Cu1' I11 Pb4 72.18(9) . .
Cu1 I11 Pb4 83.65(13) . .
O3 Y1 O1 84.3(3) . .
O3 Y1 O5 145.5(3) . .
O1 Y1 O5 105.7(3) . .
O3 Y1 O6 104.3(3) . .
O1 Y1 O6 144.8(3) . .
O5 Y1 O6 86.6(3) . .
O3 Y1 O8 74.0(3) . .
O1 Y1 O8 78.2(3) . .
O5 Y1 O8 139.8(3) . .
O6 Y1 O8 71.8(3) . .
O3 Y1 O4 75.5(3) . .
O1 Y1 O4 140.7(3) . .
O5 Y1 O4 76.5(3) . .
O6 Y1 O4 73.8(3) . .
O8 Y1 O4 125.8(3) . .
O3 Y1 O7 144.5(3) . .
O1 Y1 O7 76.5(3) . .
O5 Y1 O7 69.5(3) . .
O6 Y1 O7 77.3(3) . .
O8 Y1 O7 72.9(3) . .
O4 Y1 O7 136.2(3) . .
O3 Y1 O2 78.9(3) . .
O1 Y1 O2 71.0(3) . .
O5 Y1 O2 73.8(3) . .
O6 Y1 O2 143.9(3) . .
O8 Y1 O2 140.6(3) . .
O4 Y1 O2 72.3(3) . .
O7 Y1 O2 120.9(3) . .
C1 O1 Y1 140.5(9) . .
C4 O2 Y1 135.3(12) . .
C7 O3 C7' 62(2) . .
C7 O3 Y1 134.3(14) . .
C7' O3 Y1 142.0(19) . .
C10 O4 Y1 135.2(8) . .
C13 O5 Y1 152.1(10) . .
C16 O6 Y1 135.9(9) . .
C19 O7 Y1 133.7(9) . .
C22 O8 Y1 137.8(8) . .
O1 C1 N1 126.4(13) . .
O1 C1 H1 116.8 . .
N1 C1 H1 116.8 . .
N1 C2 H2A 109.5 . .
N1 C2 H2B 109.5 . .
H2A C2 H2B 109.5 . .
N1 C2 H2C 109.5 . .
H2A C2 H2C 109.5 . .
H2B C2 H2C 109.5 . .
N1 C3 H3A 109.5 . .
N1 C3 H3B 109.5 . .
H3A C3 H3B 109.5 . .
N1 C3 H3C 109.5 . .
H3A C3 H3C 109.5 . .
H3B C3 H3C 109.5 . .
O2 C4 N2 125.2(19) . .
O2 C4 H4 117.4 . .
N2 C4 H4 117.4 . .
N2 C5 H5A 109.5 . .
N2 C5 H5B 109.5 . .
H5A C5 H5B 109.5 . .
N2 C5 H5C 109.5 . .
H5A C5 H5C 109.5 . .
H5B C5 H5C 109.5 . .
N2 C6 H6A 109.5 . .
N2 C6 H6B 109.5 . .
H6A C6 H6B 109.5 . .
N2 C6 H6C 109.5 . .
H6A C6 H6C 109.5 . .
H6B C6 H6C 109.5 . .
O3 C7 N3 121(2) . .
O3 C7' N3 116(3) . .
O4 C10 N4 124.7(12) . .
O4 C10 H10 117.6 . .
N4 C10 H10 117.6 . .
N4 C11 H11A 109.5 . .
N4 C11 H11B 109.5 . .
H11A C11 H11B 109.5 . .
N4 C11 H11C 109.5 . .
H11A C11 H11C 109.5 . .
H11B C11 H11C 109.5 . .
N4 C12 H12A 109.5 . .
N4 C12 H12B 109.5 . .
H12A C12 H12B 109.5 . .
N4 C12 H12C 109.5 . .
H12A C12 H12C 109.5 . .
H12B C12 H12C 109.5 . .
O5 C13 N5 127.8(16) . .
O5 C13 H13 116.1 . .
N5 C13 H13 116.1 . .
N5 C14 H14A 109.5 . .
N5 C14 H14B 109.5 . .
H14A C14 H14B 109.5 . .
N5 C14 H14C 109.5 . .
H14A C14 H14C 109.5 . .
H14B C14 H14C 109.5 . .
N5 C15 H15A 109.5 . .
N5 C15 H15B 109.5 . .
H15A C15 H15B 109.5 . .
N5 C15 H15C 109.5 . .
H15A C15 H15C 109.5 . .
H15B C15 H15C 109.5 . .
O6 C16 N6 123.5(12) . .
O6 C16 H16 118.3 . .
N6 C16 H16 118.3 . .
N6 C17 H17A 109.5 . .
N6 C17 H17B 109.5 . .
H17A C17 H17B 109.5 . .
N6 C17 H17C 109.5 . .
H17A C17 H17C 109.5 . .
H17B C17 H17C 109.5 . .
N6 C18 H18A 109.5 . .
N6 C18 H18B 109.5 . .
H18A C18 H18B 109.5 . .
N6 C18 H18C 109.5 . .
H18A C18 H18C 109.5 . .
H18B C18 H18C 109.5 . .
O7 C19 N7 123.2(15) . .
O7 C19 H19 118.4 . .
N7 C19 H19 118.4 . .
N7 C20 H20A 109.5 . .
N7 C20 H20B 109.5 . .
H20A C20 H20B 109.5 . .
N7 C20 H20C 109.5 . .
H20A C20 H20C 109.5 . .
H20B C20 H20C 109.5 . .
N7 C21 H21A 109.5 . .
N7 C21 H21B 109.5 . .
H21A C21 H21B 109.5 . .
N7 C21 H21C 109.5 . .
H21A C21 H21C 109.5 . .
H21B C21 H21C 109.5 . .
O8 C22 N8 122.7(11) . .
O8 C22 H22 118.7 . .
N8 C22 H22 118.7 . .
N8 C23 H23A 109.5 . .
N8 C23 H23B 109.5 . .
H23A C23 H23B 109.5 . .
N8 C23 H23C 109.5 . .
H23A C23 H23C 109.5 . .
H23B C23 H23C 109.5 . .
N8 C24 H24A 109.5 . .
N8 C24 H24B 109.5 . .
H24A C24 H24B 109.5 . .
N8 C24 H24C 109.5 . .
H24A C24 H24C 109.5 . .
H24B C24 H24C 109.5 . .
C1 N1 C2 119.2(13) . .
C1 N1 C3 123.3(12) . .
C2 N1 C3 117.3(13) . .
C4 N2 C5 125.4(17) . .
C4 N2 C6 113.7(15) . .
C5 N2 C6 120.6(16) . .
C7 N3 C7' 58(2) . .
C7 N3 C9 133.9(18) . .
C7' N3 C9 78(2) . .
C7 N3 C8 113.6(18) . .
C7' N3 C8 170(2) . .
C9 N3 C8 111.6(16) . .
C10 N4 C12 122.1(11) . .
C10 N4 C11 121.4(11) . .
C12 N4 C11 116.4(10) . .
C13 N5 C15 124.1(15) . .
C13 N5 C14 119.5(14) . .
C15 N5 C14 116.5(14) . .
C16 N6 C17 122.8(12) . .
C16 N6 C18 120.3(12) . .
C17 N6 C18 116.8(12) . .
C19 N7 C20 120.4(13) . .
C19 N7 C21 120.5(12) . .
C20 N7 C21 119.0(11) . .
C22 N8 C24 121.5(11) . .
C22 N8 C23 121.0(11) . .
C24 N8 C23 117.2(11) . .

loop_
_geom_bond_atom_site_label_1
_geom_bond_atom_site_label_2
_geom_bond_distance
_geom_bond_site_symmetry_2
Pb1 I2 3.2157(9) .
Pb1 I2 3.2157(9) 2_666
Pb1 I3 3.2268(11) 2_666
Pb1 I3 3.2268(11) .
Pb1 I1 3.2524(11) 2_666
Pb1 I1 3.2524(11) .
Pb2 I3 3.1371(12) .
Pb2 I2 3.1688(10) .
Pb2 I1 3.2102(12) .
Pb2 I5 3.2874(11) .
Pb2 I6 3.3106(13) .
Pb2 I4 3.3172(11) .
Pb3 I4 3.0586(10) .
Pb3 I5 3.1264(10) .
Pb3 I6 3.1810(13) .
Pb3 I9 3.2224(12) .
Pb3 Cu1 3.225(6) 2_775
Pb3 I7 3.3509(10) .
Pb3 I8 3.4030(10) .
Pb4 I10 2.9938(12) .
Pb4 I9 3.0614(10) .
Pb4 I11 3.1269(11) .
Pb4 Cu1' 3.341(4) .
Pb4 I8 3.4016(11) .
Pb4 I7 3.4096(10) 2_775
Cu1' I11 2.472(4) .
Cu1' I8 2.504(3) 2_775
Cu1' I7 2.647(4) 2_775
Cu1 I7 2.660(6) 2_775
Cu1 I11 2.664(6) .
Cu1 I8 2.681(6) 2_775
Cu1 Pb3 3.225(6) 2_775
I7 Cu1' 2.647(4) 2_775
I7 Cu1 2.660(6) 2_775
I7 Pb4 3.4096(10) 2_775
I8 Cu1' 2.504(3) 2_775
I8 Cu1 2.681(6) 2_775
Y1 O3 2.291(9) .
Y1 O1 2.292(10) .
Y1 O5 2.295(9) .
Y1 O6 2.303(9) .
Y1 O8 2.358(8) .
Y1 O4 2.361(8) .
Y1 O7 2.381(9) .
Y1 O2 2.388(11) .
O1 C1 1.245(14) .
O2 C4 1.16(2) .
O3 C7 1.24(3) .
O3 C7' 1.28(4) .
O4 C10 1.238(14) .
O5 C13 1.224(16) .
O6 C16 1.237(14) .
O7 C19 1.247(15) .
O8 C22 1.227(13) .
C1 N1 1.288(16) .
C1 H1 0.9300 .
C2 N1 1.43(2) .
C2 H2A 0.9600 .
C2 H2B 0.9600 .
C2 H2C 0.9600 .
C3 N1 1.453(17) .
C3 H3A 0.9600 .
C3 H3B 0.9600 .
C3 H3C 0.9600 .
C4 N2 1.36(2) .
C4 H4 0.9300 .
C5 N2 1.407(16) .
C5 H5A 0.9600 .
C5 H5B 0.9600 .
C5 H5C 0.9600 .
C6 N2 1.49(2) .
C6 H6A 0.9600 .
C6 H6B 0.9600 .
C6 H6C 0.9600 .
C7 N3 1.33(3) .
C7' N3 1.35(4) .
C8 N3 1.42(2) .
C9 N3 1.38(2) .
C10 N4 1.299(14) .
C10 H10 0.9300 .
C11 N4 1.454(15) .
C11 H11A 0.9600 .
C11 H11B 0.9600 .
C11 H11C 0.9600 .
C12 N4 1.449(16) .
C12 H12A 0.9600 .
C12 H12B 0.9600 .
C12 H12C 0.9600 .
C13 N5 1.294(18) .
C13 H13 0.9300 .
C14 N5 1.46(2) .
C14 H14A 0.9600 .
C14 H14B 0.9600 .
C14 H14C 0.9600 .
C15 N5 1.46(2) .
C15 H15A 0.9600 .
C15 H15B 0.9600 .
C15 H15C 0.9600 .
C16 N6 1.295(16) .
C16 H16 0.9300 .
C17 N6 1.437(16) .
C17 H17A 0.9600 .
C17 H17B 0.9600 .
C17 H17C 0.9600 .
C18 N6 1.481(19) .
C18 H18A 0.9600 .
C18 H18B 0.9600 .
C18 H18C 0.9600 .
C19 N7 1.324(16) .
C19 H19 0.9300 .
C20 N7 1.435(16) .
C20 H20A 0.9600 .
C20 H20B 0.9600 .
C20 H20C 0.9600 .
C21 N7 1.461(18) .
C21 H21A 0.9600 .
C21 H21B 0.9600 .
C21 H21C 0.9600 .
C22 N8 1.326(15) .
C22 H22 0.9300 .
C23 N8 1.453(17) .
C23 H23A 0.9600 .
C23 H23B 0.9600 .
C23 H23C 0.9600 .
C24 N8 1.439(16) .
C24 H24A 0.9600 .
C24 H24B 0.9600 .
C24 H24C 0.9600 .
